data_4324382
loop_
_publ_author_name
'Francesco Dolci'
'Emilio Napolitano'
'Eveline Weidner'
'Stefano Enzo'
'Pietro Moretto'
'Michela Brunelli'
'Thomas Hansen'
'Maximilian Fichtner'
'Wiebke Lohstroh'

_publ_contact_author_address
;European Commission -  JRC Institute for Energy

Cleaner Energy Unit

Westerduinweg 3

NL-1755 ZG Petten

The Netherlands
;
_publ_contact_author_email francesco.dolci@ec.europa.eu
_publ_contact_author_fax +31-(0)22456-5623
_publ_contact_author_name 'Francesco Dolci'
_publ_contact_author_phone +31-(0)22456-5261
_publ_section_title
;
 Magnesium Imide: Synthesis and Structure Determination of an
 Unconventional Alkaline Earth Imide from Decomposition of Magnesium Amide
;
_journal_name_full 'Inorganic Chemistry'
_journal_page_first 1116
_journal_page_last 1122
_journal_paper_doi 10.1021/ic1023778
_journal_volume 50
_journal_year 2011
_chemical_formula_moiety 'H1 Mg1 N1'
_chemical_formula_structural 'D Mg N'
_chemical_formula_sum 'H Mg N'
_chemical_formula_weight 40.33
_chemical_name_common 'Magnesium imide'
_chemical_name_systematic 'Magnesium imide'
_space_group_IT_number 175
_symmetry_cell_setting hexagonal
_symmetry_Int_Tables_number 175
_symmetry_space_group_name_Hall '-P 6'
_symmetry_space_group_name_H-M 'P 6/m'
_cell_angle_alpha 90.0
_cell_angle_beta 90.0
_cell_angle_gamma 120
_cell_formula_units_Z 12
_cell_length_a 11.57961(3)
_cell_length_b 11.57961(3)
_cell_length_c 3.6811(1)
_cell_measurement_temperature 300
_cell_volume 427.461(12)
_computing_structure_refinement MAUD
_diffrn_ambient_temperature 300
_diffrn_measurement_device_type 'D20 instrument, ILL'
_diffrn_radiation_probe neutron
_diffrn_radiation_type neutron
_diffrn_radiation_wavelength 1.868
_diffrn_source 'nuclear reactor'
_diffrn_source_type 'D20 instrument, ILL'
_exptl_crystal_density_diffrn 1.833
_pd_meas_2theta_range_max 140
_pd_meas_2theta_range_min 5
_pd_meas_number_of_points 1352
_pd_proc_ls_prof_wR_factor 0.024426367
_pd_spec_mount_mode transmission
_pd_spec_shape cylinder
_refine_ls_d_res_high 1.00072
_refine_ls_d_res_low 10.02823
_refine_ls_goodness_of_fit_all 1.94
_refine_ls_number_parameters 35
_refine_ls_R_I_factor 0.017678035
_cod_data_source_file ic1023778_si_001.cif
_cod_data_source_block MgNH
_cod_depositor_comments
;
The following automatic conversions were performed:

'_geom_bond_publ_flag' value 'N' changed to 'n' according to the
built-in table from CIF Core dictionary named 'cif_core.dic' version
2.4.1 from 2010-06-29 (51 time).

'_geom_angle_publ_flag' value 'N'
changed to 'n' according to the built-in table from CIF Core
dictionary named 'cif_core.dic' version 2.4.1 from 2010-06-29 (93
times).

Automatic conversion script
Id: cif_fix_values 1715 2011-07-08 13:25:40Z adriana 
;
_cod_original_cell_volume 427.463
_cod_original_formula_sum 'H1 Mg1 N1'
_cod_database_code 4324382

loop_
_symmetry_equiv_pos_site_id
_symmetry_equiv_pos_as_xyz
1 +x,+y,+z
2 x-y,+x,+z
3 -y,x-y,+z
4 -x,-y,+z
5 y-x,-x,+z
6 +y,y-x,+z
-1 -x,-y,-z
-2 y-x,-x,-z
-3 +y,y-x,-z
-4 +x,+y,-z
-5 x-y,+x,-z
-6 -y,x-y,-z

loop_
_atom_site_label
_atom_site_type_symbol
_atom_site_occupancy
_atom_site_fract_x
_atom_site_fract_y
_atom_site_fract_z
_atom_site_B_iso_or_equiv
Mg1 Mg 1.0 0.584(6) 0.8677(7) 0 0.8(1)
H1 D 1 0.4273(6) 0.7666(7) 0.5 3.1(2)
N1 N 1.0 0.4954(4) 0.8633(4) 0.5 1.02(7)
H2 D 1 0.9402(6) 0.745(6) 0 2.3(1)
Mg2 Mg 1.0 0.9285(7) 0.5721(6) 0.5 0.9(1)
N2 N 1.0 0.6517(4) 0.7279(4) 0 0.68(7)

loop_
_geom_angle_atom_site_label_1
_geom_angle_atom_site_label_2
_geom_angle_atom_site_label_3
_geom_angle
_geom_angle_site_symmetry_1
_geom_angle_site_symmetry_3
_geom_angle_publ_flag
N1 Mg1 N1 122.8984 1_554 1_555 n
N1 Mg1 H2 116.9806 1_554 6_565 n
N1 Mg1 Mg2 49.6822 1_554 5_674 n
N1 Mg1 Mg2 120.6908 1_554 5_675 n
N1 Mg1 Mg2 69.2072 1_554 6_564 n
N1 Mg1 Mg2 132.7497 1_554 6_565 n
N1 Mg1 N2 110.1548 1_554 1_555 n
N1 Mg1 N2 97.0638 1_554 6_565 n
N1 Mg1 H2 116.9806 1_555 6_565 n
N1 Mg1 Mg2 120.6908 1_555 5_674 n
N1 Mg1 Mg2 49.6822 1_555 5_675 n
N1 Mg1 Mg2 132.7498 1_555 6_564 n
N1 Mg1 Mg2 69.2072 1_555 6_565 n
N1 Mg1 N2 110.1548 1_555 1_555 n
N1 Mg1 N2 97.0638 1_555 6_565 n
H2 Mg1 Mg2 111.5891 6_565 5_674 n
H2 Mg1 Mg2 111.5891 6_565 5_675 n
H2 Mg1 Mg2 56.4653 6_565 6_564 n
H2 Mg1 Mg2 56.4652 6_565 6_565 n
H2 Mg1 N2 25.5395 6_565 1_555 n
H2 Mg1 N2 93.4193 6_565 6_565 n
Mg2 Mg1 Mg2 82.422 5_674 5_675 n
Mg2 Mg1 Mg2 101.7098 5_674 6_564 n
Mg2 Mg1 Mg2 168.053 5_674 6_565 n
Mg2 Mg1 N2 127.9439 5_674 1_555 n
Mg2 Mg1 N2 47.3948 5_674 6_565 n
Mg2 Mg1 Mg2 168.053 5_675 6_564 n
Mg2 Mg1 Mg2 101.7098 5_675 6_565 n
Mg2 Mg1 N2 127.9439 5_675 1_555 n
Mg2 Mg1 N2 47.3948 5_675 6_565 n
Mg2 Mg1 Mg2 72.0946 6_564 6_565 n
Mg2 Mg1 N2 41.1501 6_564 1_555 n
Mg2 Mg1 N2 128.4816 6_564 6_565 n
Mg2 Mg1 N2 41.1501 6_565 1_555 n
Mg2 Mg1 N2 128.4816 6_565 6_565 n
N2 Mg1 N2 118.9588 1_555 6_565 n
Mg1 N1 Mg1 122.8984 1_555 1_556 n
Mg1 N1 H1 97.475 1_555 1_555 n
Mg1 N1 Mg2 116.5494 1_555 2_555 n
Mg1 N1 Mg2 82.3054 1_555 5_675 n
Mg1 N1 H1 97.475 1_556 1_555 n
Mg1 N1 Mg2 116.5493 1_556 2_555 n
Mg1 N1 Mg2 82.3054 1_556 5_675 n
H1 N1 Mg2 94.9438 1_555 2_555 n
H1 N1 Mg2 179.5323 1_555 5_675 n
Mg2 N1 Mg2 85.53 2_555 5_675 n
Mg1 H2 N2 66.3291 2_655 2_655 n
Mg1 Mg2 Mg1 72.0946 2_655 2_656 n
Mg1 Mg2 Mg1 91.9162 2_655 3_765 n
Mg1 Mg2 Mg1 143.9811 2_655 3_766 n
Mg1 Mg2 N1 139.8768 2_655 3_765 n
Mg1 Mg2 N1 101.6725 2_655 6_555 n
Mg1 Mg2 Mg2 135.8575 2_655 4_765 n
Mg1 Mg2 N2 42.3949 2_655 2_655 n
Mg1 Mg2 N2 107.8948 2_655 2_656 n
Mg1 Mg2 Mg1 143.9811 2_656 3_765 n
Mg1 Mg2 Mg1 91.9162 2_656 3_766 n
Mg1 Mg2 N1 139.8768 2_656 3_765 n
Mg1 Mg2 N1 101.6725 2_656 6_555 n
Mg1 Mg2 Mg2 135.8575 2_656 4_765 n
Mg1 Mg2 N2 107.8948 2_656 2_655 n
Mg1 Mg2 N2 42.3949 2_656 2_656 n
Mg1 Mg2 Mg1 82.422 3_765 3_766 n
Mg1 Mg2 N1 48.0124 3_765 3_765 n
Mg1 Mg2 N1 113.2791 3_765 6_555 n
Mg1 Mg2 Mg2 77.7485 3_765 4_765 n
Mg1 Mg2 N2 49.5253 3_765 2_655 n
Mg1 Mg2 N2 121.4499 3_765 2_656 n
Mg1 Mg2 N1 48.0124 3_766 3_765 n
Mg1 Mg2 N1 113.2791 3_766 6_555 n
Mg1 Mg2 Mg2 77.7485 3_766 4_765 n
Mg1 Mg2 N2 121.4499 3_766 2_655 n
Mg1 Mg2 N2 49.5253 3_766 2_656 n
N1 Mg2 N1 94.4699 3_765 6_555 n
N1 Mg2 Mg2 46.3944 3_765 4_765 n
N1 Mg2 N2 97.5244 3_765 2_655 n
N1 Mg2 N2 97.5244 3_765 2_656 n
N1 Mg2 Mg2 48.0756 6_555 4_765 n
N1 Mg2 N2 115.3452 6_555 2_655 n
N1 Mg2 N2 115.3452 6_555 2_656 n
Mg2 Mg2 N2 114.1195 4_765 2_655 n
Mg2 Mg2 N2 114.1195 4_765 2_656 n
N2 Mg2 N2 125.3931 2_655 2_656 n
Mg1 N2 Mg1 178.9588 1_555 2_655 n
Mg1 N2 H2 88.1314 1_555 6_565 n
Mg1 N2 Mg2 96.455 1_555 6_564 n
Mg1 N2 Mg2 96.455 1_555 6_565 n
Mg1 N2 H2 92.9098 2_655 6_565 n
Mg1 N2 Mg2 83.0799 2_655 6_564 n
Mg1 N2 Mg2 83.0799 2_655 6_565 n
H2 N2 Mg2 116.6245 6_565 6_564 n
H2 N2 Mg2 116.6245 6_565 6_565 n
Mg2 N2 Mg2 125.3931 6_564 6_565 n

loop_
_geom_bond_atom_site_label_1
_geom_bond_atom_site_label_2
_geom_bond_distance
_geom_bond_site_symmetry_2
_geom_bond_publ_flag
Mg1 H1 2.43442 1_554 n
Mg1 H1 2.43442 1_555 n
Mg1 N1 2.09536 1_554 n
Mg1 N1 2.09536 1_555 n
Mg1 H2 2.40787 5_675 n
Mg1 H2 2.31604 6_565 n
Mg1 Mg2 3.56157 2_554 n
Mg1 Mg2 3.56157 2_555 n
Mg1 Mg2 2.79365 5_674 n
Mg1 Mg2 2.79365 5_675 n
Mg1 Mg2 3.12778 6_564 n
Mg1 Mg2 3.12778 6_565 n
Mg1 N2 2.12232 1_555 n
Mg1 N2 2.1407 6_565 n
H1 Mg1 2.43442 1_555 n
H1 Mg1 2.43442 1_556 n
H1 H1 1.94723 3_665 n
H1 H1 1.94723 5_565 n
H1 N1 0.99633 1_555 n
H1 Mg2 2.39329 2_555 n
H1 Mg2 2.68852 6_565 n
N1 Mg1 2.09536 1_555 n
N1 Mg1 2.09536 1_556 n
N1 H1 0.99633 1_555 n
N1 Mg2 2.09187 2_555 n
N1 Mg2 2.14942 5_675 n
H2 Mg1 2.31604 2_655 n
H2 Mg1 2.40787 3_765 n
H2 Mg2 2.67267 1_554 n
H2 Mg2 2.67267 1_555 n
H2 N2 0.99905 2_655 n
Mg2 Mg1 3.12778 2_655 n
Mg2 Mg1 3.12778 2_656 n
Mg2 Mg1 2.79365 3_765 n
Mg2 Mg1 2.79365 3_766 n
Mg2 Mg1 3.56157 6_555 n
Mg2 Mg1 3.56157 6_556 n
Mg2 H1 2.68852 2_655 n
Mg2 H1 2.39329 6_555 n
Mg2 N1 2.14942 3_765 n
Mg2 N1 2.09187 6_555 n
Mg2 H2 2.67267 1_555 n
Mg2 H2 2.67267 1_556 n
Mg2 Mg2 2.88012 4_765 n
Mg2 N2 2.07132 2_655 n
Mg2 N2 2.07132 2_656 n
N2 Mg1 2.12232 1_555 n
N2 Mg1 2.1407 2_655 n
N2 H2 0.99905 6_565 n
N2 Mg2 2.07132 6_564 n
N2 Mg2 2.07132 6_565 n
